data_7104698
loop_
_publ_author_name
'Kennedy, Stuart'
'Dalgarno, Scott J'

_publ_section_title
;
 Modulation of nanotube packing through the controlled self-assembly of
 tris-p-carboxylatocalix[4]arenes.
;
_journal_issue 35
_journal_name_full 'Chemical communications (Cambridge, England)'
_journal_page_first 5275
_journal_page_last 5277
_journal_paper_doi 10.1039/b909456c
_journal_volume 34
_journal_year 2009
_chemical_formula_moiety '2(C37 H35 O10), 2(C5 H5 N), O'
_chemical_formula_sum 'C42 H40 N O10.5'
_chemical_formula_weight 726.75
_chemical_name_common 'DiOPr Cal4 Tri Acid Py'
_chemical_name_systematic
;
?
;
_space_group_IT_number 148
_symmetry_cell_setting trigonal
_symmetry_space_group_name_Hall '-R 3'
_symmetry_space_group_name_H-M 'R -3 :H'
_atom_sites_solution_hydrogens geom
_atom_sites_solution_primary direct
_atom_sites_solution_secondary difmap
_audit_creation_method SHELXL-97
_cell_angle_alpha 90.00
_cell_angle_beta 90.00
_cell_angle_gamma 120.00
_cell_formula_units_Z 18
_cell_length_a 46.279(2)
_cell_length_b 46.279(2)
_cell_length_c 12.4670(9)
_cell_measurement_temperature 120(2)
_cell_volume 23124(2)
_computing_cell_refinement 'DENZO (Otwinowski & Minor, 1997) & COLLECT (Hooft, R.W.W., 1998)'
_computing_data_collection 'COLLECT (Hooft, R.W.W., 1998)'
_computing_data_reduction 'DENZO (Otwinowski & Minor, 1997) & COLLECT (Hooft, R.W.W., 1998)'
_computing_molecular_graphics 'XSeed (Barbour, 2001)'
_computing_publication_material 'local program'
_computing_structure_refinement 'SHELXL-97 (Sheldrick, 1997)'
_computing_structure_solution 'SHELXS-97 (Sheldrick, 1990)'
_diffrn_ambient_temperature 120(2)
_diffrn_measured_fraction_theta_full 0.989
_diffrn_measured_fraction_theta_max 0.989
_diffrn_measurement_device_type 'Bruker-Nonius APEX II CCD camera on \k-goniostat'
_diffrn_measurement_method '\f & \w scans'
_diffrn_radiation_monochromator '10cm confocal mirrors'
_diffrn_radiation_source 'Bruker-Nonius FR591 rotating anode'
_diffrn_radiation_type MoK\a
_diffrn_radiation_wavelength 0.71073
_diffrn_reflns_av_R_equivalents 0.1266
_diffrn_reflns_av_sigmaI/netI 0.1689
_diffrn_reflns_limit_h_max 59
_diffrn_reflns_limit_h_min -55
_diffrn_reflns_limit_k_max 32
_diffrn_reflns_limit_k_min -60
_diffrn_reflns_limit_l_max 16
_diffrn_reflns_limit_l_min -15
_diffrn_reflns_number 54718
_diffrn_reflns_theta_full 27.48
_diffrn_reflns_theta_max 27.48
_diffrn_reflns_theta_min 3.02
_exptl_absorpt_coefficient_mu 0.068
_exptl_absorpt_correction_T_max 0.7456
_exptl_absorpt_correction_T_min 0.6219
_exptl_absorpt_correction_type multi-scan
_exptl_absorpt_process_details 'SADABS 2007/2 (Sheldrick, G.M., 2007)'
_exptl_crystal_colour Colourless
_exptl_crystal_density_diffrn 0.939
_exptl_crystal_density_method 'not measured'
_exptl_crystal_description Needle
_exptl_crystal_F_000 6894
_exptl_crystal_size_max 0.16
_exptl_crystal_size_mid 0.06
_exptl_crystal_size_min 0.04
_refine_diff_density_max 0.994
_refine_diff_density_min -0.307
_refine_diff_density_rms 0.093
_refine_ls_extinction_method none
_refine_ls_goodness_of_fit_ref 1.031
_refine_ls_hydrogen_treatment mixed
_refine_ls_matrix_type full
_refine_ls_number_parameters 496
_refine_ls_number_reflns 11661
_refine_ls_number_restraints 24
_refine_ls_restrained_S_all 1.032
_refine_ls_R_factor_all 0.2861
_refine_ls_R_factor_gt 0.1406
_refine_ls_shift/su_max 0.001
_refine_ls_shift/su_mean 0.000
_refine_ls_structure_factor_coef Fsqd
_refine_ls_weighting_details 'calc w=1/[\s^2^(Fo^2^)+(0.2000P)^2^+0.0000P] where P=(Fo^2^+2Fc^2^)/3'
_refine_ls_weighting_scheme calc
_refine_ls_wR_factor_gt 0.3545
_refine_ls_wR_factor_ref 0.4184
_reflns_number_gt 3763
_reflns_number_total 11661
_reflns_threshold_expression >2sigma(I)
_cod_data_source_file b909456c.txt
_cod_data_source_block 10Py
_cod_original_sg_symbol_H-M R-3
_cod_original_formula_sum 'C42 H40 N O10.50'
_cod_database_code 7104698

loop_
_symmetry_equiv_pos_as_xyz
'x, y, z'
'-y, x-y, z'
'-x+y, -x, z'
'x+2/3, y+1/3, z+1/3'
'-y+2/3, x-y+1/3, z+1/3'
'-x+y+2/3, -x+1/3, z+1/3'
'x+1/3, y+2/3, z+2/3'
'-y+1/3, x-y+2/3, z+2/3'
'-x+y+1/3, -x+2/3, z+2/3'
'-x, -y, -z'
'y, -x+y, -z'
'x-y, x, -z'
'-x+2/3, -y+1/3, -z+1/3'
'y+2/3, -x+y+1/3, -z+1/3'
'x-y+2/3, x+1/3, -z+1/3'
'-x+1/3, -y+2/3, -z+2/3'
'y+1/3, -x+y+2/3, -z+2/3'
'x-y+1/3, x+2/3, -z+2/3'

loop_
_atom_site_label
_atom_site_type_symbol
_atom_site_fract_x
_atom_site_fract_y
_atom_site_fract_z
_atom_site_U_iso_or_equiv
_atom_site_adp_type
_atom_site_occupancy
_atom_site_symmetry_multiplicity
_atom_site_calc_flag
_atom_site_refinement_flags
_atom_site_disorder_assembly
_atom_site_disorder_group
O1 O 0.81181(12) 0.11196(13) 0.6704(4) 0.0548(14) Uani 0.65 1 d P . .
H1S H 0.7998 0.1204 0.6562 0.066 Uiso 0.65 1 calc PR . .
C1 C 0.87062(14) 0.06912(12) 0.7175(4) 0.0599(14) Uani 1 1 d . . .
O2 O 0.83205(15) 0.12892(16) 0.5057(4) 0.0735(18) Uani 0.65 1 d P . .
C2 C 0.85072(13) 0.08356(13) 0.7007(5) 0.0645(15) Uani 1 1 d . . .
H2 H 0.8353 0.0818 0.7542 0.077 Uiso 1 1 calc R . .
O3 O 0.97691(16) 0.19965(16) 0.2201(5) 0.127(2) Uani 1 1 d . . .
C3 C 0.85348(13) 0.10027(13) 0.6068(4) 0.0602(14) Uani 1 1 d . . .
O4 O 1.01559(15) 0.23941(15) 0.3204(4) 0.1224(18) Uani 1 1 d . . .
H4S H 1.0173 0.2509 0.2660 0.147 Uiso 1 1 calc R . .
C4 C 0.87689(13) 0.10409(13) 0.5316(5) 0.0636(14) Uani 1 1 d . . .
H4 H 0.8790 0.1162 0.4679 0.076 Uiso 1 1 calc R . .
O5 O 1.0021(2) 0.2651(2) 0.8066(7) 0.051(2) Uiso 0.35 1 d P . .
C5 C 0.89688(13) 0.09104(13) 0.5459(5) 0.0592(14) Uani 1 1 d . . .
O6 O 0.9919(2) 0.2534(2) 0.9663(8) 0.060(2) Uiso 0.35 1 d P . .
H6S H 0.9896 0.2702 0.9607 0.072 Uiso 0.35 1 calc PR . .
C6 C 0.89244(13) 0.07233(13) 0.6365(5) 0.0615(14) Uani 1 1 d . . .
O7 O 0.87769(15) 0.11994(18) 1.2527(6) 0.145(2) Uani 1 1 d . . .
C7 C 0.92353(13) 0.09624(13) 0.4634(4) 0.0667(15) Uani 1 1 d . . .
H7A H 0.9308 0.0798 0.4763 0.080 Uiso 1 1 calc R . .
H7B H 0.9137 0.0923 0.3906 0.080 Uiso 1 1 calc R . .
O8 O 0.83350(14) 0.09475(14) 1.1463(5) 0.1231(18) Uani 1 1 d . . .
H8S H 0.8242 0.0950 1.2039 0.148 Uiso 1 1 calc R . .
C8 C 0.95367(14) 0.13128(15) 0.4688(5) 0.0656(15) Uani 1 1 d . . .
O9 O 0.91284(9) 0.05808(9) 0.6566(3) 0.0757(12) Uani 1 1 d . . .
C9 C 0.95946(15) 0.15491(17) 0.3922(4) 0.0660(15) Uani 1 1 d . . .
H9 H 0.9438 0.1493 0.3354 0.079 Uiso 1 1 calc R . .
O10 O 0.97300(9) 0.11680(10) 0.6245(3) 0.0755(11) Uani 1 1 d . . .
H10 H 0.9881 0.1250 0.6713 0.091 Uiso 1 1 calc R . .
C10 C 0.98661(17) 0.18596(16) 0.3944(6) 0.0739(16) Uani 1 1 d . . .
O11 O 1.00729(8) 0.13242(9) 0.8159(3) 0.0759(12) Uani 1 1 d . . .
C11 C 1.00910(16) 0.19548(17) 0.4804(6) 0.085(2) Uani 1 1 d . . .
H11 H 1.0273 0.2177 0.4843 0.102 Uiso 1 1 calc R . .
O12 O 0.93936(9) 0.08673(9) 0.8522(3) 0.0725(11) Uani 1 1 d . . .
H12 H 0.9293 0.0812 0.7932 0.087 Uiso 1 1 calc R . .
C12 C 1.00500(14) 0.17282(17) 0.5598(5) 0.0702(16) Uani 1 1 d . . .
O13 O 1.0229(3) 0.2771(3) 0.1599(9) 0.134(4) Uiso 0.50 1 d P . .
C13 C 0.97743(15) 0.14090(15) 0.5530(5) 0.0674(15) Uani 1 1 d . . .
C14 C 1.03005(15) 0.18200(17) 0.6504(5) 0.088(2) Uani 1 1 d . . .
H14A H 1.0504 0.2034 0.6331 0.106 Uiso 1 1 calc R . .
H14B H 1.0365 0.1646 0.6566 0.106 Uiso 1 1 calc R . .
C15 C 1.01613(13) 0.18537(16) 0.7578(5) 0.0734(17) Uani 1 1 d . . .
C16 C 1.01372(14) 0.21356(15) 0.7812(6) 0.0748(17) Uani 1 1 d . . .
H16 H 1.0216 0.2311 0.7298 0.090 Uiso 1 1 calc R . .
C17 C 1.00063(16) 0.21702(15) 0.8736(6) 0.0806(18) Uani 1 1 d . . .
C18 C 0.98954(14) 0.19201(16) 0.9485(5) 0.0736(17) Uani 1 1 d . . .
H18 H 0.9807 0.1947 1.0141 0.088 Uiso 1 1 calc R . .
C19 C 0.99074(12) 0.16264(13) 0.9320(5) 0.0571(14) Uani 1 1 d . . .
C20 C 1.00559(13) 0.16063(16) 0.8370(5) 0.0690(16) Uani 1 1 d . . .
C21 C 0.97514(14) 0.13424(15) 1.0115(5) 0.0746(16) Uani 1 1 d . . .
H21A H 0.9835 0.1186 0.9977 0.089 Uiso 1 1 calc R . .
H21B H 0.9819 0.1432 1.0850 0.089 Uiso 1 1 calc R . .
C22 C 0.93827(14) 0.11599(13) 1.0039(5) 0.0656(15) Uani 1 1 d . . .
C23 C 0.91957(15) 0.12055(13) 1.0822(5) 0.0656(15) Uani 1 1 d . . .
H23 H 0.9305 0.1355 1.1399 0.079 Uiso 1 1 calc R . .
C24 C 0.88406(16) 0.10286(15) 1.0766(5) 0.0683(16) Uani 1 1 d . . .
C25 C 0.86846(15) 0.08134(13) 0.9929(5) 0.0658(15) Uani 1 1 d . . .
H25 H 0.8448 0.0702 0.9891 0.079 Uiso 1 1 calc R . .
C26 C 0.88553(14) 0.07518(13) 0.9143(5) 0.0611(14) Uani 1 1 d . . .
C27 C 0.92136(14) 0.09254(13) 0.9229(5) 0.0616(15) Uani 1 1 d . . .
C28 C 0.86803(14) 0.05091(14) 0.8249(5) 0.0712(16) Uani 1 1 d . . .
H28A H 0.8442 0.0364 0.8439 0.085 Uiso 1 1 calc R . .
H28B H 0.8780 0.0365 0.8158 0.085 Uiso 1 1 calc R . .
C29 C 0.83067(18) 0.11521(18) 0.5871(6) 0.0454(18) Uani 0.65 1 d P . .
C30 C 0.89853(15) 0.02404(14) 0.6186(6) 0.0850(18) Uani 1 1 d U . .
H30A H 0.8964 0.0232 0.5395 0.102 Uiso 1 1 calc R . .
H30B H 0.8761 0.0098 0.6501 0.102 Uiso 1 1 calc R . .
C31 C 0.92216(18) 0.01197(16) 0.6537(7) 0.100(2) Uani 1 1 d U . .
H31A H 0.9241 0.0136 0.7329 0.119 Uiso 1 1 calc R . .
H31B H 0.9120 -0.0119 0.6346 0.119 Uiso 1 1 calc R . .
C32 C 0.95643(17) 0.03024(18) 0.6070(7) 0.114(3) Uani 1 1 d U . .
H32A H 0.9551 0.0277 0.5288 0.171 Uiso 1 1 calc R . .
H32B H 0.9698 0.0211 0.6362 0.171 Uiso 1 1 calc R . .
H32C H 0.9669 0.0540 0.6253 0.171 Uiso 1 1 calc R . .
C33 C 0.99150(19) 0.2084(2) 0.3052(8) 0.096(2) Uani 1 1 d . . .
C34 C 0.9972(3) 0.2467(3) 0.8863(10) 0.035(3) Uiso 0.35 1 d P . .
C35 C 1.03892(18) 0.1353(2) 0.8519(8) 0.119(3) Uani 1 1 d U . .
H35A H 1.0420 0.1400 0.9298 0.143 Uiso 1 1 calc R . .
H35B H 1.0579 0.1536 0.8133 0.143 Uiso 1 1 calc R . .
C36 C 1.0371(2) 0.1022(2) 0.8276(8) 0.128(3) Uani 1 1 d U . .
H36A H 1.0335 0.0979 0.7496 0.154 Uiso 1 1 calc R . .
H36B H 1.0590 0.1044 0.8449 0.154 Uiso 1 1 calc R . .
C37 C 1.0108(3) 0.0723(2) 0.8853(9) 0.154(4) Uani 1 1 d U . .
H37A H 1.0157 0.0746 0.9623 0.232 Uiso 1 1 calc R . .
H37B H 1.0103 0.0522 0.8581 0.232 Uiso 1 1 calc R . .
H37C H 0.9890 0.0705 0.8734 0.232 Uiso 1 1 calc R . .
C38 C 0.8655(2) 0.10681(18) 1.1632(7) 0.092(2) Uani 1 1 d . . .
C39 C 0.91374(18) 0.19615(18) 0.6300(6) 0.091(2) Uani 1 1 d . A 1
H39 H 0.9169 0.2085 0.5659 0.109 Uiso 1 1 calc R A 1
C40 C 0.93255(16) 0.18150(16) 0.6473(6) 0.0823(18) Uani 1 1 d . A 1
H40 H 0.9489 0.1840 0.5963 0.099 Uiso 1 1 calc R A 1
C41 C 0.92793(15) 0.16338(15) 0.7371(6) 0.0820(19) Uani 1 1 d . A 1
H41 H 0.9403 0.1523 0.7483 0.098 Uiso 1 1 calc R A 1
C42 C 0.90546(17) 0.16114(16) 0.8107(6) 0.096(2) Uani 1 1 d . A 1
H42 H 0.9022 0.1489 0.8751 0.115 Uiso 1 1 calc R A 1
C43 C 0.88731(16) 0.17693(18) 0.7909(7) 0.092(2) Uani 1 1 d . A 1
H43 H 0.8718 0.1758 0.8430 0.111 Uiso 1 1 calc R A 1
N44 N 0.89117(14) 0.19365(15) 0.7005(5) 0.0906(16) Uani 1 1 d . A 1

loop_
_atom_site_aniso_label
_atom_site_aniso_U_11
_atom_site_aniso_U_22
_atom_site_aniso_U_33
_atom_site_aniso_U_23
_atom_site_aniso_U_13
_atom_site_aniso_U_12
O1 0.071(3) 0.091(4) 0.046(3) 0.024(3) 0.016(3) 0.074(3)
C1 0.062(3) 0.044(3) 0.069(4) 0.001(3) -0.011(3) 0.023(3)
O2 0.103(5) 0.129(5) 0.043(3) 0.028(3) 0.014(3) 0.099(4)
C2 0.056(3) 0.065(3) 0.067(4) -0.002(3) -0.005(3) 0.026(3)
O3 0.138(5) 0.141(5) 0.091(4) 0.002(4) -0.004(4) 0.061(4)
C3 0.063(3) 0.059(3) 0.059(4) -0.007(3) -0.009(3) 0.031(3)
O4 0.124(4) 0.104(4) 0.133(4) 0.037(3) 0.027(4) 0.052(4)
C4 0.060(3) 0.064(3) 0.072(4) -0.006(3) -0.002(3) 0.035(3)
C5 0.051(3) 0.054(3) 0.068(4) -0.005(3) 0.001(3) 0.023(3)
C6 0.045(3) 0.054(3) 0.080(4) -0.010(3) -0.012(3) 0.021(3)
O7 0.107(4) 0.181(6) 0.127(5) -0.044(5) 0.010(4) 0.058(4)
C7 0.059(3) 0.063(4) 0.063(4) -0.022(3) -0.003(3) 0.019(3)
O8 0.088(4) 0.143(5) 0.142(5) -0.024(4) 0.001(3) 0.061(3)
C8 0.071(4) 0.089(4) 0.058(4) -0.014(3) 0.004(3) 0.056(4)
O9 0.061(2) 0.051(2) 0.119(3) -0.021(2) -0.031(2) 0.0313(19)
C9 0.070(4) 0.095(5) 0.053(3) -0.005(3) 0.000(3) 0.056(4)
O10 0.056(2) 0.071(3) 0.090(3) -0.016(2) -0.013(2) 0.024(2)
C10 0.071(4) 0.069(4) 0.080(5) 0.004(4) 0.016(4) 0.034(4)
O11 0.058(2) 0.070(2) 0.114(3) -0.032(2) -0.028(2) 0.042(2)
C11 0.061(4) 0.073(4) 0.108(6) -0.007(4) 0.019(4) 0.023(3)
O12 0.068(2) 0.074(3) 0.075(3) -0.008(2) -0.010(2) 0.036(2)
C12 0.049(3) 0.085(5) 0.072(4) -0.008(4) 0.011(3) 0.030(3)
C13 0.075(4) 0.068(4) 0.066(4) 0.004(3) 0.013(3) 0.041(4)
C14 0.057(4) 0.097(5) 0.093(5) -0.007(4) 0.015(4) 0.025(3)
C15 0.048(3) 0.070(4) 0.083(4) 0.004(4) 0.003(3) 0.014(3)
C16 0.058(4) 0.058(4) 0.096(5) 0.008(3) 0.006(3) 0.020(3)
C17 0.079(4) 0.054(4) 0.103(5) -0.001(4) 0.001(4) 0.029(3)
C18 0.058(3) 0.087(5) 0.082(4) -0.026(4) -0.014(3) 0.041(3)
C19 0.044(3) 0.054(3) 0.077(4) -0.006(3) -0.016(3) 0.027(3)
C20 0.045(3) 0.083(4) 0.073(4) -0.021(3) -0.007(3) 0.029(3)
C21 0.062(4) 0.075(4) 0.076(4) -0.002(3) -0.011(3) 0.027(3)
C22 0.063(4) 0.058(3) 0.073(4) -0.004(3) -0.013(3) 0.028(3)
C23 0.073(4) 0.057(3) 0.062(4) -0.003(3) -0.017(3) 0.029(3)
C24 0.080(4) 0.069(4) 0.064(4) 0.006(3) 0.011(3) 0.043(3)
C25 0.069(4) 0.048(3) 0.077(4) 0.008(3) -0.008(3) 0.027(3)
C26 0.070(4) 0.051(3) 0.068(4) 0.006(3) -0.012(3) 0.034(3)
C27 0.060(4) 0.049(3) 0.067(4) 0.015(3) -0.009(3) 0.020(3)
C28 0.057(3) 0.058(3) 0.082(4) 0.002(3) -0.018(3) 0.017(3)
C29 0.058(5) 0.057(5) 0.043(5) -0.013(4) -0.012(4) 0.045(4)
C30 0.077(4) 0.059(4) 0.123(5) -0.016(3) -0.020(4) 0.037(3)
C31 0.097(4) 0.061(4) 0.146(5) -0.005(4) -0.035(4) 0.043(3)
C32 0.077(5) 0.093(5) 0.186(8) -0.015(5) -0.010(5) 0.054(4)
C33 0.072(5) 0.097(6) 0.106(7) -0.009(5) 0.021(5) 0.033(5)
C35 0.086(4) 0.131(6) 0.172(7) -0.066(5) -0.047(4) 0.079(4)
C36 0.101(5) 0.135(6) 0.191(7) -0.074(5) -0.051(5) 0.091(5)
C37 0.137(7) 0.123(7) 0.241(11) -0.022(7) -0.063(7) 0.093(6)
C38 0.091(6) 0.081(5) 0.107(6) -0.007(4) -0.011(5) 0.044(4)
C39 0.101(5) 0.116(6) 0.083(5) -0.011(4) 0.009(4) 0.074(5)
C40 0.081(4) 0.070(4) 0.106(5) -0.006(4) 0.007(4) 0.045(4)
C41 0.059(4) 0.071(4) 0.126(6) 0.001(4) -0.002(4) 0.040(3)
C42 0.083(5) 0.086(5) 0.127(6) 0.029(4) 0.006(5) 0.050(4)
C43 0.081(4) 0.115(6) 0.106(6) 0.014(5) 0.010(4) 0.067(4)
N44 0.094(4) 0.106(4) 0.091(4) -0.003(3) -0.007(3) 0.065(4)

loop_
_atom_type_symbol
_atom_type_description
_atom_type_scat_dispersion_real
_atom_type_scat_dispersion_imag
_atom_type_scat_source
C C 0.0033 0.0016 'International Tables Vol C Tables 4.2.6.8 and 6.1.1.4'
H H 0.0000 0.0000 'International Tables Vol C Tables 4.2.6.8 and 6.1.1.4'
N N 0.0061 0.0033 'International Tables Vol C Tables 4.2.6.8 and 6.1.1.4'
O O 0.0106 0.0060 'International Tables Vol C Tables 4.2.6.8 and 6.1.1.4'

loop_
_geom_angle_atom_site_label_1
_geom_angle_atom_site_label_2
_geom_angle_atom_site_label_3
_geom_angle
_geom_angle_site_symmetry_1
_geom_angle_site_symmetry_3
_geom_angle_publ_flag
C29 O1 H1S 109.5 . . ?
C6 C1 C2 117.4(5) . . ?
C6 C1 C28 122.8(5) . . ?
C2 C1 C28 119.8(5) . . ?
C3 C2 C1 119.9(5) . . ?
C3 C2 H2 120.0 . . ?
C1 C2 H2 120.0 . . ?
C2 C3 C4 119.9(5) . . ?
C2 C3 C29 119.8(6) . . ?
C4 C3 C29 120.3(6) . . ?
C33 O4 H4S 109.5 . . ?
C5 C4 C3 121.7(6) . . ?
C5 C4 H4 119.1 . . ?
C3 C4 H4 119.1 . . ?
C4 C5 C6 118.2(5) . . ?
C4 C5 C7 121.4(5) . . ?
C6 C5 C7 120.4(5) . . ?
C34 O6 H6S 109.5 . . ?
C5 C6 C1 122.6(5) . . ?
C5 C6 O9 120.9(5) . . ?
C1 C6 O9 116.2(5) . . ?
C8 C7 C5 112.0(4) . . ?
C8 C7 H7A 109.2 . . ?
C5 C7 H7A 109.2 . . ?
C8 C7 H7B 109.2 . . ?
C5 C7 H7B 109.2 . . ?
H7A C7 H7B 107.9 . . ?
C38 O8 H8S 109.5 . . ?
C9 C8 C13 116.9(6) . . ?
C9 C8 C7 121.8(5) . . ?
C13 C8 C7 121.3(5) . . ?
C6 O9 C30 113.5(4) . . ?
C10 C9 C8 122.5(6) . . ?
C10 C9 H9 118.7 . . ?
C8 C9 H9 118.7 . . ?
C13 O10 H10 109.5 . . ?
C9 C10 C11 119.8(6) . . ?
C9 C10 C33 118.0(7) . . ?
C11 C10 C33 122.2(7) . . ?
C20 O11 C35 112.6(4) . . ?
C12 C11 C10 120.6(6) . . ?
C12 C11 H11 119.7 . . ?
C10 C11 H11 119.7 . . ?
C27 O12 H12 109.5 . . ?
C11 C12 C13 117.8(6) . . ?
C11 C12 C14 121.5(6) . . ?
C13 C12 C14 120.6(6) . . ?
O10 C13 C12 120.9(6) . . ?
O10 C13 C8 116.8(5) . . ?
C12 C13 C8 122.2(6) . . ?
C12 C14 C15 112.3(5) . . ?
C12 C14 H14A 109.2 . . ?
C15 C14 H14A 109.2 . . ?
C12 C14 H14B 109.2 . . ?
C15 C14 H14B 109.2 . . ?
H14A C14 H14B 107.9 . . ?
C16 C15 C20 117.3(6) . . ?
C16 C15 C14 120.9(6) . . ?
C20 C15 C14 121.8(6) . . ?
C17 C16 C15 122.7(6) . . ?
C17 C16 H16 118.7 . . ?
C15 C16 H16 118.7 . . ?
C16 C17 C18 118.9(6) . . ?
C16 C17 C34 117.9(7) . . ?
C18 C17 C34 123.1(8) . . ?
C17 C18 C19 122.6(6) . . ?
C17 C18 H18 118.7 . . ?
C19 C18 H18 118.7 . . ?
C20 C19 C18 116.6(6) . . ?
C20 C19 C21 122.4(5) . . ?
C18 C19 C21 120.9(5) . . ?
O11 C20 C19 119.4(6) . . ?
O11 C20 C15 118.7(5) . . ?
C19 C20 C15 121.7(6) . . ?
C22 C21 C19 111.5(5) . . ?
C22 C21 H21A 109.3 . . ?
C19 C21 H21A 109.3 . . ?
C22 C21 H21B 109.3 . . ?
C19 C21 H21B 109.3 . . ?
H21A C21 H21B 108.0 . . ?
C23 C22 C27 118.4(5) . . ?
C23 C22 C21 119.7(5) . . ?
C27 C22 C21 121.7(6) . . ?
C22 C23 C24 120.4(5) . . ?
C22 C23 H23 119.8 . . ?
C24 C23 H23 119.8 . . ?
C25 C24 C23 119.4(5) . . ?
C25 C24 C38 122.0(6) . . ?
C23 C24 C38 118.5(6) . . ?
C24 C25 C26 123.0(6) . . ?
C24 C25 H25 118.5 . . ?
C26 C25 H25 118.5 . . ?
C25 C26 C27 116.9(5) . . ?
C25 C26 C28 122.3(5) . . ?
C27 C26 C28 120.9(5) . . ?
O12 C27 C22 118.1(5) . . ?
O12 C27 C26 120.1(5) . . ?
C22 C27 C26 121.8(6) . . ?
C26 C28 C1 111.6(4) . . ?
C26 C28 H28A 109.3 . . ?
C1 C28 H28A 109.3 . . ?
C26 C28 H28B 109.3 . . ?
C1 C28 H28B 109.3 . . ?
H28A C28 H28B 108.0 . . ?
O2 C29 O1 126.4(6) . . ?
O2 C29 C3 120.8(6) . . ?
O1 C29 C3 112.7(6) . . ?
O9 C30 C31 106.5(5) . . ?
O9 C30 H30A 110.4 . . ?
C31 C30 H30A 110.4 . . ?
O9 C30 H30B 110.4 . . ?
C31 C30 H30B 110.4 . . ?
H30A C30 H30B 108.6 . . ?
C32 C31 C30 115.8(6) . . ?
C32 C31 H31A 108.3 . . ?
C30 C31 H31A 108.3 . . ?
C32 C31 H31B 108.3 . . ?
C30 C31 H31B 108.3 . . ?
H31A C31 H31B 107.4 . . ?
C31 C32 H32A 109.5 . . ?
C31 C32 H32B 109.5 . . ?
H32A C32 H32B 109.5 . . ?
C31 C32 H32C 109.5 . . ?
H32A C32 H32C 109.5 . . ?
H32B C32 H32C 109.5 . . ?
O3 C33 O4 121.0(8) . . ?
O3 C33 C10 124.5(8) . . ?
O4 C33 C10 114.3(8) . . ?
O6 C34 O5 120.9(12) . . ?
O6 C34 C17 120.1(11) . . ?
O5 C34 C17 119.0(10) . . ?
O11 C35 C36 107.3(5) . . ?
O11 C35 H35A 110.3 . . ?
C36 C35 H35A 110.3 . . ?
O11 C35 H35B 110.3 . . ?
C36 C35 H35B 110.3 . . ?
H35A C35 H35B 108.5 . . ?
C37 C36 C35 116.5(8) . . ?
C37 C36 H36A 108.2 . . ?
C35 C36 H36A 108.2 . . ?
C37 C36 H36B 108.2 . . ?
C35 C36 H36B 108.2 . . ?
H36A C36 H36B 107.3 . . ?
C36 C37 H37A 109.5 . . ?
C36 C37 H37B 109.5 . . ?
H37A C37 H37B 109.5 . . ?
C36 C37 H37C 109.5 . . ?
H37A C37 H37C 109.5 . . ?
H37B C37 H37C 109.5 . . ?
O7 C38 O8 118.9(7) . . ?
O7 C38 C24 124.9(7) . . ?
O8 C38 C24 116.2(7) . . ?
N44 C39 C40 121.6(7) . . ?
N44 C39 H39 119.2 . . ?
C40 C39 H39 119.2 . . ?
C41 C40 C39 119.9(7) . . ?
C41 C40 H40 120.0 . . ?
C39 C40 H40 120.0 . . ?
C40 C41 C42 119.2(6) . . ?
C40 C41 H41 120.4 . . ?
C42 C41 H41 120.4 . . ?
C41 C42 C43 119.0(7) . . ?
C41 C42 H42 120.5 . . ?
C43 C42 H42 120.5 . . ?
N44 C43 C42 121.2(7) . . ?
N44 C43 H43 119.4 . . ?
C42 C43 H43 119.4 . . ?
C39 N44 C43 119.0(6) . . ?

loop_
_geom_bond_atom_site_label_1
_geom_bond_atom_site_label_2
_geom_bond_distance
_geom_bond_site_symmetry_2
_geom_bond_publ_flag
O1 C29 1.317(8) . ?
O1 H1S 0.8400 . ?
C1 C6 1.382(8) . ?
C1 C2 1.398(7) . ?
C1 C28 1.555(7) . ?
O2 C29 1.182(8) . ?
C2 C3 1.373(7) . ?
C2 H2 0.9500 . ?
O3 C33 1.213(9) . ?
C3 C4 1.376(7) . ?
C3 C29 1.543(9) . ?
O4 C33 1.319(9) . ?
O4 H4S 0.8400 . ?
C4 C5 1.346(7) . ?
C4 H4 0.9500 . ?
O5 C34 1.255(13) . ?
C5 C6 1.375(8) . ?
C5 C7 1.530(7) . ?
O6 C34 1.107(13) . ?
O6 H6S 0.8400 . ?
C6 O9 1.418(6) . ?
O7 C38 1.260(9) . ?
C7 C8 1.523(8) . ?
C7 H7A 0.9900 . ?
C7 H7B 0.9900 . ?
O8 C38 1.314(8) . ?
O8 H8S 0.8400 . ?
C8 C9 1.374(8) . ?
C8 C13 1.421(8) . ?
O9 C30 1.450(6) . ?
C9 C10 1.356(8) . ?
C9 H9 0.9500 . ?
O10 C13 1.361(7) . ?
O10 H10 0.8400 . ?
C10 C11 1.404(9) . ?
C10 C33 1.459(10) . ?
O11 C20 1.372(7) . ?
O11 C35 1.472(7) . ?
C11 C12 1.384(9) . ?
C11 H11 0.9500 . ?
O12 C27 1.329(7) . ?
O12 H12 0.8400 . ?
C12 C13 1.390(8) . ?
C12 C14 1.519(8) . ?
C14 C15 1.527(8) . ?
C14 H14A 0.9900 . ?
C14 H14B 0.9900 . ?
C15 C16 1.395(8) . ?
C15 C20 1.402(8) . ?
C16 C17 1.349(9) . ?
C16 H16 0.9500 . ?
C17 C18 1.371(9) . ?
C17 C34 1.469(13) . ?
C18 C19 1.403(7) . ?
C18 H18 0.9500 . ?
C19 C20 1.396(7) . ?
C19 C21 1.511(8) . ?
C21 C22 1.481(8) . ?
C21 H21A 0.9900 . ?
C21 H21B 0.9900 . ?
C22 C23 1.389(8) . ?
C22 C27 1.400(8) . ?
C23 C24 1.425(8) . ?
C23 H23 0.9500 . ?
C24 C25 1.372(8) . ?
C24 C38 1.446(9) . ?
C25 C26 1.375(8) . ?
C25 H25 0.9500 . ?
C26 C27 1.440(7) . ?
C26 C28 1.500(8) . ?
C28 H28A 0.9900 . ?
C28 H28B 0.9900 . ?
C30 C31 1.520(8) . ?
C30 H30A 0.9900 . ?
C30 H30B 0.9900 . ?
C31 C32 1.493(10) . ?
C31 H31A 0.9900 . ?
C31 H31B 0.9900 . ?
C32 H32A 0.9800 . ?
C32 H32B 0.9800 . ?
C32 H32C 0.9800 . ?
C35 C36 1.522(10) . ?
C35 H35A 0.9900 . ?
C35 H35B 0.9900 . ?
C36 C37 1.493(13) . ?
C36 H36A 0.9900 . ?
C36 H36B 0.9900 . ?
C37 H37A 0.9800 . ?
C37 H37B 0.9800 . ?
C37 H37C 0.9800 . ?
C39 N44 1.325(8) . ?
C39 C40 1.362(9) . ?
C39 H39 0.9500 . ?
C40 C41 1.350(9) . ?
C40 H40 0.9500 . ?
C41 C42 1.352(9) . ?
C41 H41 0.9500 . ?
C42 C43 1.384(9) . ?
C42 H42 0.9500 . ?
C43 N44 1.328(8) . ?
C43 H43 0.9500 . ?

loop_
_platon_squeeze_void_nr
_platon_squeeze_void_average_x
_platon_squeeze_void_average_y
_platon_squeeze_void_average_z
_platon_squeeze_void_volume
_platon_squeeze_void_count_electrons
_platon_squeeze_void_content
1 0.000 0.000 0.000 19 3 ' '
2 0.000 0.000 0.244 12 1 ' '
3 0.000 0.000 0.500 11 2 ' '
4 0.000 0.000 0.756 11 2 ' '
5 0.004 0.302 0.507 6631 912 ' '
6 0.333 0.667 0.667 20 3 ' '
7 0.333 0.667 0.167 10 1 ' '
8 0.333 0.667 0.422 11 2 ' '
9 0.333 0.667 0.911 11 1 ' '
10 0.667 0.333 0.333 20 3 ' '
11 0.667 0.333 0.089 11 2 ' '
12 0.667 0.333 0.578 11 1 ' '
13 0.667 0.333 0.833 10 1 ' '
